data_2021018
loop_
_publ_author_name
'Gon\,calves, Karolina de Oliveira'
'Ribeiro, Leandro'
'de Oliveira, Cecilia Maria Alves'
'Carvalho, Jesiel Freitas'
'Martins, Felipe T.'

_publ_section_title
;
 New solvates of the drug naltrexone: protonation, conformation and
 interplay of synthons
;
_journal_coeditor_code CU3125
_journal_issue 3
_journal_name_full 'Acta Crystallographica Section C'
_journal_page_first
;
;
_journal_paper_doi 10.1107/S2053229618001791
_journal_volume 74
_journal_year 2018
_chemical_formula_iupac '3C20 H23 N O4, C4 H8 O2'
_chemical_formula_moiety '3(C20 H23 N O4), C4 H8 O2'
_chemical_formula_sum 'C64 H77 N3 O14'
_chemical_formula_weight 1112.29
_chemical_name_systematic
'(4<i>R</i>,4a<i>S</i>,7a<i>R</i>,12b<i>S</i>)-3-Cyclopropylmethyl-4a,9-dihydroxy-2,4,5,6,7a,13-hexahydro-1<i>H</i>-4,12-methanobenzofuro[3,2-<i>e</i>]isoquinolin-7-one ethyl acetate 0.33-solvate'
_space_group_crystal_system orthorhombic
_space_group_IT_number 19
_space_group_name_Hall 'P 2ac 2ab'
_space_group_name_H-M_alt 'P 21 21 21'
_symmetry_space_group_name_Hall 'P 2ac 2ab'
_symmetry_space_group_name_H-M 'P 21 21 21'
_atom_sites_solution_hydrogens constr
_audit_creation_method 'WinGX routine CIF_UPDATE'
_cell_angle_alpha 90
_cell_angle_beta 90
_cell_angle_gamma 90
_cell_formula_units_Z 4
_cell_length_a 13.0034(4)
_cell_length_b 14.0829(4)
_cell_length_c 31.4790(10)
_cell_measurement_reflns_used 2253
_cell_measurement_temperature 296(2)
_cell_measurement_theta_max 52.10
_cell_measurement_theta_min 4.213
_cell_volume 5764.6(3)
_computing_cell_refinement
;
SAINT (Bruker, 2003)
;
_computing_data_collection
;
APEX2 (Bruker, 2003)
;
_computing_data_reduction
;
SAINT (Bruker, 2003)
;
_computing_molecular_graphics
;
ORTEP-3 for Windows (Farrugia, 2012) and Mercury (Macrae <i>et al</i>.,
2008)
;
_computing_publication_material
;
WinGX (Farrugia, 2012)
;
_computing_structure_refinement
;
SHELXL2014 (Sheldrick, 2015)
;
_computing_structure_solution
;
SIR92 (Altomare <i>et al</i>.,  1993)
;
_diffrn_ambient_temperature 296(2)
_diffrn_measured_fraction_theta_full 0.946
_diffrn_measured_fraction_theta_max 0.966
_diffrn_measurement_device_type 'Bruker APEXII CCD'
_diffrn_measurement_method CCD
_diffrn_radiation_type CuK\a
_diffrn_radiation_wavelength 1.54178
_diffrn_reflns_av_R_equivalents 0.0339
_diffrn_reflns_limit_h_max 15
_diffrn_reflns_limit_h_min -15
_diffrn_reflns_limit_k_max 13
_diffrn_reflns_limit_k_min -16
_diffrn_reflns_limit_l_max 32
_diffrn_reflns_limit_l_min -36
_diffrn_reflns_number 20908
_diffrn_reflns_theta_full 67.679
_diffrn_reflns_theta_max 66.589
_diffrn_reflns_theta_min 2.807
_exptl_absorpt_coefficient_mu 0.734
_exptl_absorpt_correction_T_max 0.929
_exptl_absorpt_correction_T_min 0.793
_exptl_absorpt_correction_type multi-scan
_exptl_absorpt_process_details
;
(SADABS; Krause <i>et al.</i>,  2015)
;
_exptl_crystal_colour colourless
_exptl_crystal_density_diffrn 1.282
_exptl_crystal_description prism
_exptl_crystal_F_000 2376
_exptl_crystal_size_max 0.22
_exptl_crystal_size_mid 0.18
_exptl_crystal_size_min 0.10
_refine_diff_density_max 0.303
_refine_diff_density_min -0.232
_refine_ls_abs_structure_details
;
Flack <i>x</i> determined using 2489 quotients [(I+)-(I-)]/[(I+)+(I-)]
(Parsons <i>et al.</i>,  2013)
;
_refine_ls_abs_structure_Flack 0.00(12)
_refine_ls_extinction_method none
_refine_ls_goodness_of_fit_ref 1.015
_refine_ls_hydrogen_treatment constr
_refine_ls_matrix_type full
_refine_ls_number_parameters 756
_refine_ls_number_reflns 9344
_refine_ls_number_restraints 1
_refine_ls_restrained_S_all 1.015
_refine_ls_R_factor_all 0.071
_refine_ls_R_factor_gt 0.0517
_refine_ls_shift/su_max 0
_refine_ls_shift/su_mean 0
_refine_ls_structure_factor_coef Fsqd
_refine_ls_weighting_details 'w=1/[\s^2^(Fo^2^)+(0.0843P)^2^+0.2244P] where P=(Fo^2^+2Fc^2^)/3'
_refine_ls_weighting_scheme calc
_refine_ls_wR_factor_ref 0.1462
_reflns_number_gt 7082
_reflns_number_total 9344
_reflns_threshold_expression 'I > 2\s(I)'
_cod_data_source_file cu3125sup1.cif
_cod_data_source_block naltrexone_AcOEt
_cod_database_code 2021018
_cod_database_fobs_code 2021018
_shelxl_version_number 2.014

loop_
_space_group_symop_operation_xyz
'x, y, z'
'x+1/2, -y+1/2, -z'
'-x, y+1/2, -z+1/2'
'-x+1/2, -y, z+1/2'

loop_
_atom_site_type_symbol
_atom_site_label
_atom_site_fract_x
_atom_site_fract_y
_atom_site_fract_z
_atom_site_U_iso_or_equiv
_atom_site_adp_type
_atom_site_calc_flag
_atom_site_occupancy
_atom_site_disorder_assembly
_atom_site_disorder_group
C C19B 0.2678(6) 0.1762(8) 0.8426(3) 0.142(3) Uani d 1 . .
H H19A 0.281 0.2117 0.8167 0.17 Uiso calc 0.737(19) A 1
H H19B 0.2275 0.1188 0.8388 0.17 Uiso calc 0.737(19) A 1
H H19' 0.1986 0.195 0.8347 0.17 Uiso d 0.264(19) A 2
H H19" 0.3116 0.1564 0.8192 0.17 Uiso d 0.264(19) A 2
O O1A 0.2025(2) 0.7568(3) 0.93957(12) 0.0812(11) Uani d 1 . .
H H1OA 0.1895 0.716 0.9574 0.122 Uiso calc 1 . .
O O2A 0.0051(2) 0.7342(2) 0.98561(10) 0.0608(8) Uani d 1 . .
O O4A -0.3103(2) 0.8762(2) 0.99844(9) 0.0553(7) Uani d 1 . .
H H4OA -0.3486 0.8462 0.9827 0.083 Uiso calc 1 . .
O O3A 0.0254(3) 0.8428(3) 1.05550(13) 0.0871(11) Uani d 1 . .
O O1C 0.6456(3) 0.4318(3) 0.76068(15) 0.0893(12) Uani d 1 . .
H H1OC 0.5869 0.4246 0.7696 0.134 Uiso calc 1 . .
O O2C 0.5389(2) 0.2450(2) 0.76809(10) 0.0683(8) Uani d 1 . .
O O3C 0.3814(3) 0.2488(4) 0.71285(15) 0.1202(17) Uani d 1 . .
O O4C 0.5455(3) -0.0538(2) 0.70877(12) 0.0725(9) Uani d 1 . .
H H4OC 0.5839 -0.0902 0.7215 0.109 Uiso calc 1 . .
O O1B 1.0266(2) 0.1769(3) 0.94123(12) 0.0721(9) Uani d 1 . .
H H1OB 1.0189 0.1673 0.9667 0.108 Uiso calc 1 . .
O O2B 0.8399(2) 0.2305(2) 0.99131(9) 0.0574(7) Uani d 1 . .
O O4B 0.5216(2) 0.3676(2) 0.97445(11) 0.0615(8) Uani d 1 . .
H H4OB 0.4776 0.3299 0.9664 0.092 Uiso calc 1 . .
C C13A -0.1511(3) 0.8133(2) 0.96721(13) 0.0433(8) Uani d 1 . .
N N1A -0.3210(3) 0.8650(3) 0.91451(11) 0.0549(9) Uani d 1 . .
O O3B 0.8752(3) 0.4114(3) 1.01275(15) 0.0932(12) Uani d 1 . .
C C3B 0.9370(3) 0.2094(3) 0.92437(15) 0.0544(10) Uani d 1 . .
C C4B 0.8505(3) 0.2325(3) 0.94734(14) 0.0520(10) Uani d 1 . .
O O2S 0.9737(5) 0.5073(5) 0.8661(2) 0.154(2) Uani d 1 . .
C C3A 0.1145(3) 0.8063(4) 0.93004(15) 0.0607(11) Uani d 1 . .
C C4A 0.0226(3) 0.7927(3) 0.95091(14) 0.0526(10) Uani d 1 . .
C C12A -0.0630(3) 0.8430(3) 0.93933(13) 0.0485(9) Uani d 1 . .
C C15A -0.2167(3) 0.7368(3) 0.94539(14) 0.0512(9) Uani d 1 . .
H H15A -0.1735 0.6833 0.9377 0.061 Uiso calc 1 . .
H H15B -0.269 0.7143 0.965 0.061 Uiso calc 1 . .
C C16A -0.2678(3) 0.7760(3) 0.90588(14) 0.0575(11) Uani d 1 . .
H H16A -0.2161 0.7864 0.8842 0.069 Uiso calc 1 . .
H H16B -0.3167 0.7299 0.8951 0.069 Uiso calc 1 . .
C C17A -0.3821(4) 0.8986(4) 0.87857(16) 0.0725(14) Uani d 1 . .
H H17A -0.3466 0.8833 0.8524 0.087 Uiso calc 1 . .
H H17B -0.3883 0.9672 0.8802 0.087 Uiso calc 1 . .
C C18A -0.4869(5) 0.8560(6) 0.8775(2) 0.099(2) Uani d 1 . .
H H18A -0.4896 0.7869 0.874 0.118 Uiso calc 1 . .
C C20A -0.5681(5) 0.8971(5) 0.9023(2) 0.0923(18) Uani d 1 . .
H H20A -0.5514 0.9519 0.9197 0.111 Uiso calc 1 . .
H H20B -0.6183 0.8543 0.9147 0.111 Uiso calc 1 . .
C C5A -0.0878(3) 0.7736(3) 1.00491(13) 0.0498(10) Uani d 1 . .
H H5A -0.1265 0.7231 1.0191 0.06 Uiso calc 1 . .
C C19A -0.5703(4) 0.9101(6) 0.8565(2) 0.100(2) Uani d 1 . .
H H19C -0.5541 0.9725 0.8454 0.12 Uiso calc 1 . .
H H19D -0.6211 0.8748 0.8404 0.12 Uiso calc 1 . .
C C9A -0.2510(3) 0.9383(3) 0.93151(13) 0.0502(9) Uani d 1 . .
H H9A -0.2928 0.9952 0.9364 0.06 Uiso calc 1 . .
C C10A -0.1607(4) 0.9689(3) 0.90250(16) 0.0626(12) Uani d 1 . .
H H10A -0.1822 0.9628 0.8731 0.075 Uiso calc 1 . .
H H10B -0.1459 1.0354 0.9077 0.075 Uiso calc 1 . .
C C11A -0.0634(3) 0.9128(3) 0.90868(14) 0.0552(10) Uani d 1 . .
C C1A 0.0303(4) 0.9277(4) 0.88838(16) 0.0671(12) Uani d 1 . .
H H1A 0.0352 0.9743 0.8675 0.081 Uiso calc 1 . .
C C2A 0.1160(4) 0.8751(4) 0.89854(16) 0.0724(14) Uani d 1 . .
H H2A 0.1769 0.886 0.8838 0.087 Uiso calc 1 . .
C C14A -0.2181(3) 0.9013(3) 0.97572(13) 0.0474(9) Uani d 1 . .
C C8A -0.1625(3) 0.9739(3) 1.00238(14) 0.0561(10) Uani d 1 . .
H H8A1 -0.2077 1.0273 1.008 0.067 Uiso calc 1 . .
H H8A2 -0.1029 0.9973 0.987 0.067 Uiso calc 1 . .
C C7A -0.1281(4) 0.9296(3) 1.04439(15) 0.0613(11) Uani d 1 . .
H H7A1 -0.0941 0.9774 1.0616 0.074 Uiso calc 1 . .
H H7A2 -0.1879 0.9074 1.0599 0.074 Uiso calc 1 . .
C C6A -0.0567(3) 0.8489(3) 1.03714(15) 0.0583(11) Uani d 1 . .
C C3C 0.6808(4) 0.3474(3) 0.74384(16) 0.0666(12) Uani d 1 . .
C C4C 0.6321(3) 0.2625(3) 0.74720(14) 0.0584(11) Uani d 1 . .
C C12C 0.6687(3) 0.1829(3) 0.72790(13) 0.0546(10) Uani d 1 . .
C C11C 0.7550(4) 0.1825(3) 0.70277(14) 0.0616(11) Uani d 1 . .
C C10C 0.7785(4) 0.0947(4) 0.67797(17) 0.0753(14) Uani d 1 . .
H H10C 0.8499 0.0778 0.6826 0.09 Uiso calc 1 . .
H H10D 0.77 0.1084 0.648 0.09 Uiso calc 1 . .
C C9C 0.7108(4) 0.0093(4) 0.68949(15) 0.0667(13) Uani d 1 . .
H H9C 0.7091 -0.0317 0.6643 0.08 Uiso calc 1 . .
N N1C 0.7455(3) -0.0510(3) 0.72529(13) 0.0687(10) Uani d 1 . .
C C17C 0.8397(4) -0.1039(4) 0.7160(2) 0.0844(16) Uani d 1 . .
H H17C 0.8978 -0.0608 0.7173 0.101 Uiso calc 1 . .
H H17D 0.8358 -0.1288 0.6873 0.101 Uiso calc 1 . .
C C18C 0.8575(4) -0.1833(5) 0.7458(2) 0.0902(17) Uani d 1 . .
H H18C 0.7987 -0.2254 0.7509 0.108 Uiso calc 1 . .
C C5C 0.5031(3) 0.1548(3) 0.75016(15) 0.0590(11) Uani d 1 . .
H H5C 0.4643 0.1196 0.7717 0.071 Uiso calc 1 . .
C C6C 0.4331(4) 0.1769(4) 0.71210(18) 0.0739(14) Uani d 1 . .
C C7C 0.4324(4) 0.1082(4) 0.67640(19) 0.0788(15) Uani d 1 . .
H H7C1 0.397 0.1362 0.6523 0.095 Uiso calc 1 . .
H H7C2 0.3948 0.0518 0.6848 0.095 Uiso calc 1 . .
C C8C 0.5409(4) 0.0804(4) 0.66312(16) 0.0722(14) Uani d 1 . .
H H8C1 0.5779 0.1364 0.6538 0.087 Uiso calc 1 . .
H H8C2 0.5374 0.0365 0.6394 0.087 Uiso calc 1 . .
C C14C 0.5989(4) 0.0338(3) 0.69998(15) 0.0600(11) Uani d 1 . .
C C13C 0.6021(3) 0.0998(3) 0.73867(13) 0.0537(10) Uani d 1 . .
C C15C 0.6466(4) 0.0453(4) 0.77683(15) 0.0645(12) Uani d 1 . .
H H15C 0.6553 0.0884 0.8006 0.077 Uiso calc 1 . .
H H15D 0.599 -0.0042 0.7853 0.077 Uiso calc 1 . .
C C16C 0.7497(4) 0.0012(4) 0.76547(15) 0.0716(13) Uani d 1 . .
H H16C 0.8011 0.0509 0.7633 0.086 Uiso calc 1 . .
H H16D 0.7706 -0.0417 0.788 0.086 Uiso calc 1 . .
C C1C 0.8063(4) 0.2696(4) 0.69948(17) 0.0728(14) Uani d 1 . .
H H1C 0.8654 0.2737 0.683 0.087 Uiso calc 1 . .
C C2C 0.7713(4) 0.3484(4) 0.72000(18) 0.0749(14) Uani d 1 . .
H H2C 0.8087 0.4045 0.7181 0.09 Uiso calc 1 . .
O O1S 0.8152(6) 0.5506(6) 0.8733(3) 0.195(3) Uani d 1 . .
C C3S 0.8890(7) 0.5358(7) 0.8508(4) 0.134(3) Uani d 1 . .
C C12B 0.7620(3) 0.2642(3) 0.92768(13) 0.0501(9) Uani d 1 . .
C C11B 0.7538(4) 0.2797(3) 0.88508(15) 0.0627(11) Uani d 1 . .
C C10B 0.6571(4) 0.3260(4) 0.86809(16) 0.0741(14) Uani d 1 . .
H H10E 0.6307 0.2882 0.8447 0.089 Uiso calc 1 . .
H H10F 0.6743 0.3883 0.857 0.089 Uiso calc 1 . .
C C9B 0.5720(3) 0.3368(4) 0.90204(16) 0.0645(12) Uani d 1 . .
H H9B 0.5288 0.3902 0.8931 0.077 Uiso calc 1 . .
N N1B 0.5027(3) 0.2541(3) 0.90770(12) 0.0664(10) Uani d 1 . .
C C17B 0.4412(4) 0.2335(6) 0.86913(18) 0.097(2) Uani d 1 . .
H H17E 0.4204 0.2933 0.8565 0.116 Uiso calc 1 A 1
H H17F 0.4849 0.2011 0.8488 0.116 Uiso calc 1 A 1
C C2B 0.9294(4) 0.2221(4) 0.88102(16) 0.0667(12) Uani d 1 . .
H H2B 0.9859 0.2069 0.8643 0.08 Uiso calc 1 . .
C C1B 0.8415(4) 0.2565(4) 0.86108(16) 0.0719(13) Uani d 1 . .
H H1B 0.8407 0.2643 0.8317 0.086 Uiso calc 1 . .
C C13B 0.6788(3) 0.2771(3) 0.96057(13) 0.0486(9) Uani d 1 . .
C C5B 0.7505(3) 0.2913(3) 0.99952(14) 0.0528(10) Uani d 1 . .
H H5B 0.7155 0.2705 1.0255 0.063 Uiso calc 1 . .
C C6B 0.7875(4) 0.3936(3) 1.00463(16) 0.0639(12) Uani d 1 . .
C C7B 0.7086(4) 0.4689(3) 0.9956(2) 0.0754(15) Uani d 1 . .
H H7B1 0.7399 0.5313 0.9979 0.09 Uiso calc 1 . .
H H7B2 0.6533 0.4649 1.0162 0.09 Uiso calc 1 . .
C C8B 0.6659(4) 0.4547(3) 0.95070(18) 0.0689(14) Uani d 1 . .
H H8B1 0.6185 0.5057 0.944 0.083 Uiso calc 1 . .
H H8B2 0.7218 0.4568 0.9303 0.083 Uiso calc 1 . .
C C14B 0.6109(3) 0.3605(3) 0.94730(15) 0.0549(11) Uani d 1 . .
C C16B 0.5579(4) 0.1688(3) 0.92226(15) 0.0622(11) Uani d 1 . .
H H16E 0.6074 0.1497 0.9008 0.075 Uiso calc 1 . .
H H16F 0.5094 0.1172 0.9261 0.075 Uiso calc 1 . .
C C15B 0.6131(3) 0.1876(3) 0.96354(14) 0.0526(10) Uani d 1 . .
H H15E 0.6565 0.1338 0.9704 0.063 Uiso calc 1 . .
H H15F 0.563 0.195 0.9862 0.063 Uiso calc 1 . .
C C18B 0.3494(9) 0.1758(11) 0.8761(3) 0.096(4) Uani d 0.737(19) A 1
H H18B 0.3574 0.1177 0.8929 0.115 Uiso calc 0.737(19) A 1
C C20C 0.9296(6) -0.1704(8) 0.7824(3) 0.143(3) Uani d 1 . .
H H20C 0.9136 -0.2028 0.8088 0.171 Uiso calc 1 . .
H H20D 0.9623 -0.1089 0.7858 0.171 Uiso calc 1 . .
C C19C 0.9607(5) -0.2300(6) 0.7450(3) 0.123(3) Uani d 1 . .
H H19E 1.0121 -0.2044 0.7258 0.148 Uiso calc 1 . .
H H19F 0.9634 -0.2983 0.7488 0.148 Uiso calc 1 . .
C C20B 0.2542(11) 0.2284(13) 0.8810(3) 0.132(6) Uani d 0.737(19) A 1
H H20E 0.2044 0.2044 0.9013 0.159 Uiso calc 0.737(19) A 1
H H20F 0.2578 0.2971 0.8793 0.159 Uiso calc 0.737(19) A 1
C C1S 1.0791(8) 0.4552(8) 0.9214(3) 0.167(4) Uani d 1 . .
H H1S1 1.0882 0.4551 0.9516 0.25 Uiso calc 1 . .
H H1S2 1.073 0.391 0.9114 0.25 Uiso calc 1 . .
H H1S3 1.1374 0.4849 0.9082 0.25 Uiso calc 1 . .
C C2S 0.9886(11) 0.5064(9) 0.9109(3) 0.189(6) Uani d 1 . .
H H2S1 0.9943 0.571 0.9213 0.227 Uiso calc 1 . .
H H2S2 0.9298 0.477 0.9245 0.227 Uiso calc 1 . .
C C4S 0.8745(8) 0.5306(11) 0.8066(3) 0.199(6) Uani d 1 . .
H H4S1 0.9393 0.5186 0.793 0.298 Uiso calc 1 . .
H H4S2 0.8275 0.48 0.8001 0.298 Uiso calc 1 . .
H H4S3 0.8468 0.5896 0.7965 0.298 Uiso calc 1 . .
C C18' 0.322(2) 0.229(2) 0.8825(9) 0.072(8) Uani d 0.264(19) A 2
H H18' 0.2879 0.2814 0.8977 0.086 Uiso calc 0.264(19) A 2
C C20' 0.279(2) 0.128(2) 0.8834(8) 0.091(10) Uani d 0.264(19) A 2
H H20G 0.3288 0.0763 0.8848 0.109 Uiso calc 0.264(19) A 2
H H20H 0.2171 0.1166 0.8997 0.109 Uiso calc 0.264(19) A 2

loop_
_atom_site_aniso_label
_atom_site_aniso_U_11
_atom_site_aniso_U_22
_atom_site_aniso_U_33
_atom_site_aniso_U_12
_atom_site_aniso_U_13
_atom_site_aniso_U_23
C19B 0.089(5) 0.231(10) 0.106(6) -0.028(6) -0.037(5) 0.010(7)
O1A 0.0384(16) 0.123(3) 0.082(2) 0.0106(18) 0.0099(16) 0.024(2)
O2A 0.0372(14) 0.0721(17) 0.073(2) 0.0105(13) 0.0087(14) 0.0224(16)
O4A 0.0353(14) 0.0659(17) 0.0647(18) -0.0005(12) -0.0001(13) -0.0081(15)
O3A 0.066(2) 0.094(2) 0.101(3) -0.0097(19) -0.042(2) 0.013(2)
O1C 0.090(3) 0.077(2) 0.101(3) -0.014(2) 0.010(2) -0.020(2)
O2C 0.0618(19) 0.0739(19) 0.069(2) 0.0022(16) 0.0188(16) 0.0022(17)
O3C 0.102(3) 0.149(4) 0.110(3) 0.061(3) 0.002(3) 0.024(3)
O4C 0.073(2) 0.0601(18) 0.085(2) -0.0041(16) -0.0078(19) 0.0161(17)
O1B 0.0467(17) 0.084(2) 0.086(2) 0.0119(16) 0.0080(17) -0.005(2)
O2B 0.0511(16) 0.0654(16) 0.0556(18) 0.0155(14) 0.0000(14) 0.0011(14)
O4B 0.0425(15) 0.0562(17) 0.086(2) 0.0093(12) 0.0102(16) 0.0051(16)
C13A 0.0342(19) 0.0417(18) 0.054(2) -0.0012(15) 0.0007(17) 0.0013(17)
N1A 0.0459(19) 0.063(2) 0.056(2) -0.0008(16) -0.0147(16) -0.0043(17)
O3B 0.067(2) 0.091(2) 0.121(3) -0.0063(19) -0.021(2) -0.015(2)
C3B 0.043(2) 0.054(2) 0.067(3) 0.0023(17) 0.007(2) -0.004(2)
C4B 0.049(2) 0.049(2) 0.058(3) 0.0092(18) 0.003(2) 0.0006(19)
O2S 0.104(4) 0.212(7) 0.145(6) 0.007(5) 0.005(4) -0.006(5)
C3A 0.039(2) 0.084(3) 0.059(3) 0.000(2) 0.001(2) 0.003(2)
C4A 0.042(2) 0.064(2) 0.052(2) -0.0007(18) 0.0036(19) 0.004(2)
C12A 0.040(2) 0.056(2) 0.049(2) -0.0081(17) -0.0002(18) 0.0049(19)
C15A 0.043(2) 0.046(2) 0.064(3) -0.0038(16) 0.0008(19) -0.0048(19)
C16A 0.051(2) 0.059(2) 0.063(3) -0.0089(19) -0.008(2) -0.016(2)
C17A 0.058(3) 0.096(4) 0.064(3) 0.002(3) -0.018(2) 0.002(3)
C18A 0.067(4) 0.135(5) 0.094(4) 0.008(4) -0.027(3) -0.015(4)
C20A 0.081(4) 0.112(5) 0.084(4) 0.015(3) 0.000(3) 0.021(4)
C5A 0.0342(19) 0.059(2) 0.057(2) -0.0001(17) 0.0021(18) 0.012(2)
C19A 0.068(4) 0.147(6) 0.086(4) 0.006(4) -0.031(3) 0.014(4)
C9A 0.044(2) 0.049(2) 0.058(2) 0.0010(17) -0.007(2) -0.0014(18)
C10A 0.058(3) 0.060(2) 0.069(3) -0.004(2) -0.012(2) 0.015(2)
C11A 0.051(2) 0.062(2) 0.052(2) -0.0102(19) -0.005(2) 0.008(2)
C1A 0.057(3) 0.088(3) 0.056(3) -0.013(2) -0.001(2) 0.013(2)
C2A 0.051(3) 0.108(4) 0.058(3) -0.012(3) 0.011(2) 0.012(3)
C14A 0.038(2) 0.048(2) 0.056(2) -0.0027(16) -0.0030(18) -0.0032(18)
C8A 0.054(2) 0.052(2) 0.062(3) -0.0022(19) -0.007(2) -0.009(2)
C7A 0.052(2) 0.077(3) 0.055(3) -0.011(2) -0.006(2) -0.010(2)
C6A 0.043(2) 0.071(3) 0.060(3) -0.0152(19) -0.011(2) 0.017(2)
C3C 0.065(3) 0.073(3) 0.062(3) -0.007(2) -0.004(2) -0.009(2)
C4C 0.050(2) 0.075(3) 0.050(2) -0.005(2) 0.004(2) 0.002(2)
C12C 0.050(2) 0.070(3) 0.044(2) -0.007(2) 0.004(2) 0.000(2)
C11C 0.053(3) 0.079(3) 0.053(3) -0.006(2) 0.010(2) 0.003(2)
C10C 0.073(3) 0.087(3) 0.066(3) 0.002(3) 0.022(3) -0.002(3)
C9C 0.073(3) 0.078(3) 0.049(3) 0.001(2) 0.012(2) -0.003(2)
N1C 0.062(2) 0.078(2) 0.066(2) 0.012(2) 0.011(2) 0.005(2)
C17C 0.071(3) 0.087(3) 0.095(4) 0.011(3) 0.015(3) 0.001(3)
C18C 0.063(3) 0.104(4) 0.104(4) 0.022(3) 0.000(3) 0.003(4)
C5C 0.050(2) 0.066(3) 0.060(3) 0.000(2) 0.008(2) 0.013(2)
C6C 0.052(3) 0.087(3) 0.083(4) 0.002(3) 0.006(3) 0.025(3)
C7C 0.078(3) 0.073(3) 0.085(4) -0.014(3) -0.027(3) 0.026(3)
C8C 0.096(4) 0.068(3) 0.053(3) -0.009(3) -0.014(3) 0.004(2)
C14C 0.065(3) 0.060(3) 0.055(3) 0.000(2) 0.000(2) 0.005(2)
C13C 0.050(2) 0.070(3) 0.041(2) 0.001(2) 0.0041(19) 0.005(2)
C15C 0.055(3) 0.089(3) 0.049(3) 0.011(2) 0.006(2) 0.010(2)
C16C 0.062(3) 0.096(3) 0.056(3) 0.016(3) 0.001(3) 0.005(3)
C1C 0.053(3) 0.092(4) 0.073(3) -0.014(3) 0.010(2) 0.003(3)
C2C 0.060(3) 0.082(3) 0.083(4) -0.022(3) -0.004(3) -0.001(3)
O1S 0.146(6) 0.215(7) 0.222(8) 0.021(6) 0.019(6) -0.047(7)
C3S 0.096(6) 0.152(7) 0.153(9) 0.030(5) 0.052(6) 0.001(6)
C12B 0.046(2) 0.052(2) 0.052(2) 0.0058(18) 0.0089(19) 0.0028(19)
C11B 0.052(2) 0.075(3) 0.061(3) 0.002(2) 0.003(2) 0.012(2)
C10B 0.063(3) 0.096(3) 0.063(3) 0.006(3) 0.002(2) 0.030(3)
C9B 0.051(2) 0.074(3) 0.069(3) 0.009(2) 0.000(2) 0.024(2)
N1B 0.056(2) 0.084(3) 0.059(2) -0.002(2) -0.0060(19) 0.010(2)
C17B 0.071(4) 0.153(6) 0.065(3) -0.010(4) -0.011(3) 0.014(4)
C2B 0.050(3) 0.078(3) 0.071(3) -0.002(2) 0.016(2) -0.004(3)
C1B 0.065(3) 0.095(3) 0.055(3) -0.001(3) 0.016(2) 0.006(3)
C13B 0.045(2) 0.048(2) 0.053(2) 0.0065(17) 0.0048(19) 0.0074(18)
C5B 0.046(2) 0.057(2) 0.055(2) 0.0102(18) 0.004(2) 0.001(2)
C6B 0.056(3) 0.068(3) 0.068(3) 0.002(2) 0.002(2) -0.008(2)
C7B 0.064(3) 0.049(2) 0.113(4) 0.000(2) 0.015(3) -0.007(3)
C8B 0.055(3) 0.050(2) 0.102(4) 0.0072(19) 0.013(3) 0.017(3)
C14B 0.043(2) 0.053(2) 0.069(3) 0.0095(17) 0.009(2) 0.012(2)
C16B 0.062(3) 0.061(3) 0.064(3) -0.003(2) 0.004(2) 0.000(2)
C15B 0.055(2) 0.047(2) 0.056(2) 0.0060(18) 0.006(2) 0.0039(19)
C18B 0.062(7) 0.156(11) 0.070(6) -0.013(7) -0.017(5) 0.005(7)
C20C 0.097(5) 0.208(9) 0.123(6) 0.071(6) -0.015(5) -0.020(6)
C19C 0.091(5) 0.138(6) 0.141(6) 0.041(5) 0.005(4) -0.004(6)
C20B 0.077(8) 0.235(17) 0.086(7) 0.007(10) -0.005(6) 0.013(8)
C1S 0.164(9) 0.178(9) 0.158(9) -0.038(8) -0.053(8) 0.033(8)
C2S 0.237(14) 0.232(13) 0.099(7) 0.080(12) 0.026(8) 0.008(8)
C4S 0.137(9) 0.339(17) 0.121(8) 0.032(11) -0.002(7) 0.009(10)
C18' 0.036(13) 0.092(17) 0.087(16) 0.016(11) 0.012(11) -0.010(13)
C20' 0.058(15) 0.12(2) 0.092(18) -0.010(13) -0.020(12) 0.016(15)

loop_
_atom_type_symbol
_atom_type_description
_atom_type_scat_dispersion_real
_atom_type_scat_dispersion_imag
_atom_type_scat_source
C C 0.0181 0.0091 'International Tables Vol C Tables 4.2.6.8 and 6.1.1.4'
H H 0 0 'International Tables Vol C Tables 4.2.6.8 and 6.1.1.4'
N N 0.0311 0.018 'International Tables Vol C Tables 4.2.6.8 and 6.1.1.4'
O O 0.0492 0.0322 'International Tables Vol C Tables 4.2.6.8 and 6.1.1.4'

loop_
_geom_angle_atom_site_label_1
_geom_angle_atom_site_label_2
_geom_angle_atom_site_label_3
_geom_angle
C20B C19B C18B 59.5(9)
C20' C19B C18' 59.4(17)
C20B C19B H19A 117.8
C18B C19B H19A 117.8
C20B C19B H19B 117.8
C18B C19B H19B 117.8
H19A C19B H19B 115
C20' C19B H19' 116.5
C18' C19B H19' 118.2
C20' C19B H19" 118.1
C18' C19B H19" 117.8
H19' C19B H19" 115.4
C3A O1A H1OA 109.5
C4A O2A C5A 103.8(3)
C14A O4A H4OA 109.5
C3C O1C H1OC 109.5
C4C O2C C5C 104.3(3)
C14C O4C H4OC 109.5
C3B O1B H1OB 109.5
C4B O2B C5B 104.0(3)
C14B O4B H4OB 109.5
C12A C13A C15A 110.9(3)
C12A C13A C14A 108.0(3)
C15A C13A C14A 109.2(3)
C12A C13A C5A 98.2(3)
C15A C13A C5A 112.7(3)
C14A C13A C5A 117.3(3)
C16A N1A C17A 113.1(4)
C16A N1A C9A 112.1(3)
C17A N1A C9A 112.9(3)
O1B C3B C4B 125.1(4)
O1B C3B C2B 119.4(4)
C4B C3B C2B 115.5(4)
C3B C4B C12B 121.5(4)
C3B C4B O2B 126.8(4)
C12B C4B O2B 111.7(3)
C3S O2S C2S 119.8(9)
O1A C3A C4A 123.2(4)
O1A C3A C2A 119.9(4)
C4A C3A C2A 116.8(4)
C12A C4A C3A 120.4(4)
C12A C4A O2A 112.5(3)
C3A C4A O2A 127.0(4)
C4A C12A C11A 124.0(4)
C4A C12A C13A 108.7(3)
C11A C12A C13A 127.2(4)
C16A C15A C13A 110.8(3)
C16A C15A H15A 109.5
C13A C15A H15A 109.5
C16A C15A H15B 109.5
C13A C15A H15B 109.5
H15A C15A H15B 108.1
N1A C16A C15A 111.6(4)
N1A C16A H16A 109.3
C15A C16A H16A 109.3
N1A C16A H16B 109.3
C15A C16A H16B 109.3
H16A C16A H16B 108
N1A C17A C18A 112.6(5)
N1A C17A H17A 109.1
C18A C17A H17A 109.1
N1A C17A H17B 109.1
C18A C17A H17B 109.1
H17A C17A H17B 107.8
C20A C18A C19A 59.8(4)
C20A C18A C17A 119.8(6)
C19A C18A C17A 118.2(6)
C20A C18A H18A 115.8
C19A C18A H18A 115.8
C17A C18A H18A 115.8
C18A C20A C19A 61.6(4)
C18A C20A H20A 117.6
C19A C20A H20A 117.6
C18A C20A H20B 117.6
C19A C20A H20B 117.6
H20A C20A H20B 114.7
O2A C5A C6A 108.8(3)
O2A C5A C13A 104.9(3)
C6A C5A C13A 113.6(3)
O2A C5A H5A 109.8
C6A C5A H5A 109.8
C13A C5A H5A 109.8
C20A C19A C18A 58.6(4)
C20A C19A H19C 117.9
C18A C19A H19C 117.9
C20A C19A H19D 117.9
C18A C19A H19D 117.9
H19C C19A H19D 115.1
N1A C9A C14A 105.1(3)
N1A C9A C10A 116.6(4)
C14A C9A C10A 114.5(3)
N1A C9A H9A 106.7
C14A C9A H9A 106.7
C10A C9A H9A 106.7
C11A C10A C9A 114.6(3)
C11A C10A H10A 108.6
C9A C10A H10A 108.6
C11A C10A H10B 108.6
C9A C10A H10B 108.6
H10A C10A H10B 107.6
C12A C11A C1A 115.2(4)
C12A C11A C10A 117.9(4)
C1A C11A C10A 126.7(4)
C2A C1A C11A 121.4(5)
C2A C1A H1A 119.3
C11A C1A H1A 119.3
C1A C2A C3A 122.1(4)
C1A C2A H2A 119
C3A C2A H2A 119
O4A C14A C8A 106.8(3)
O4A C14A C13A 111.1(3)
C8A C14A C13A 111.8(3)
O4A C14A C9A 107.5(3)
C8A C14A C9A 113.9(3)
C13A C14A C9A 105.7(3)
C14A C8A C7A 110.2(3)
C14A C8A H8A1 109.6
C7A C8A H8A1 109.6
C14A C8A H8A2 109.6
C7A C8A H8A2 109.6
H8A1 C8A H8A2 108.1
C6A C7A C8A 111.2(4)
C6A C7A H7A1 109.4
C8A C7A H7A1 109.4
C6A C7A H7A2 109.4
C8A C7A H7A2 109.4
H7A1 C7A H7A2 108
O3A C6A C7A 122.0(5)
O3A C6A C5A 120.0(4)
C7A C6A C5A 118.0(4)
C4C C3C O1C 125.1(4)
C4C C3C C2C 116.4(5)
O1C C3C C2C 118.5(5)
C3C C4C C12C 121.9(4)
C3C C4C O2C 126.6(4)
C12C C4C O2C 111.5(4)
C4C C12C C11C 123.1(4)
C4C C12C C13C 110.0(4)
C11C C12C C13C 127.0(4)
C12C C11C C1C 115.4(4)
C12C C11C C10C 118.1(4)
C1C C11C C10C 126.1(4)
C11C C10C C9C 114.1(4)
C11C C10C H10C 108.7
C9C C10C H10C 108.7
C11C C10C H10D 108.7
C9C C10C H10D 108.7
H10C C10C H10D 107.6
N1C C9C C14C 104.7(4)
N1C C9C C10C 117.1(5)
C14C C9C C10C 114.7(4)
N1C C9C H9C 106.5
C14C C9C H9C 106.5
C10C C9C H9C 106.5
C17C N1C C16C 113.4(4)
C17C N1C C9C 113.2(4)
C16C N1C C9C 112.4(4)
N1C C17C C18C 112.9(5)
N1C C17C H17C 109
C18C C17C H17C 109
N1C C17C H17D 109
C18C C17C H17D 109
H17C C17C H17D 107.8
C17C C18C C19C 117.5(6)
C17C C18C C20C 119.6(7)
C19C C18C C20C 60.3(5)
C17C C18C H18C 116
C19C C18C H18C 116
C20C C18C H18C 116
O2C C5C C6C 108.3(4)
O2C C5C C13C 105.0(3)
C6C C5C C13C 114.3(4)
O2C C5C H5C 109.7
C6C C5C H5C 109.7
C13C C5C H5C 109.7
O3C C6C C7C 123.7(5)
O3C C6C C5C 118.7(6)
C7C C6C C5C 117.6(4)
C6C C7C C8C 111.7(4)
C6C C7C H7C1 109.3
C8C C7C H7C1 109.3
C6C C7C H7C2 109.3
C8C C7C H7C2 109.3
H7C1 C7C H7C2 107.9
C7C C8C C14C 111.0(4)
C7C C8C H8C1 109.4
C14C C8C H8C1 109.4
C7C C8C H8C2 109.4
C14C C8C H8C2 109.4
H8C1 C8C H8C2 108
O4C C14C C8C 105.9(4)
O4C C14C C9C 107.8(4)
C8C C14C C9C 113.7(4)
O4C C14C C13C 112.3(4)
C8C C14C C13C 110.9(4)
C9C C14C C13C 106.4(4)
C12C C13C C14C 108.1(3)
C12C C13C C15C 110.5(4)
C14C C13C C15C 109.2(4)
C12C C13C C5C 98.2(3)
C14C C13C C5C 117.8(4)
C15C C13C C5C 112.4(4)
C16C C15C C13C 110.6(4)
C16C C15C H15C 109.5
C13C C15C H15C 109.5
C16C C15C H15D 109.5
C13C C15C H15D 109.5
H15C C15C H15D 108.1
N1C C16C C15C 112.1(4)
N1C C16C H16C 109.2
C15C C16C H16C 109.2
N1C C16C H16D 109.2
C15C C16C H16D 109.2
H16C C16C H16D 107.9
C2C C1C C11C 121.3(4)
C2C C1C H1C 119.4
C11C C1C H1C 119.4
C1C C2C C3C 121.9(5)
C1C C2C H2C 119.1
C3C C2C H2C 119.1
O1S C3S O2S 121.4(11)
O1S C3S C4S 118.8(11)
O2S C3S C4S 118.4(9)
C11B C12B C4B 123.9(4)
C11B C12B C13B 126.9(4)
C4B C12B C13B 109.2(3)
C12B C11B C1B 115.4(4)
C12B C11B C10B 118.8(4)
C1B C11B C10B 125.7(4)
C11B C10B C9B 113.1(4)
C11B C10B H10E 109
C9B C10B H10E 109
C11B C10B H10F 109
C9B C10B H10F 109
H10E C10B H10F 107.8
N1B C9B C10B 116.1(4)
N1B C9B C14B 104.9(3)
C10B C9B C14B 115.1(4)
N1B C9B H9B 106.7
C10B C9B H9B 106.7
C14B C9B H9B 106.7
C16B N1B C17B 111.0(5)
C16B N1B C9B 112.4(3)
C17B N1B C9B 112.5(4)
C18B C17B N1B 115.3(6)
N1B C17B C18' 108.3(11)
C18B C17B H17E 108.4
N1B C17B H17E 108.4
C18B C17B H17F 108.4
N1B C17B H17F 108.4
H17E C17B H17F 107.5
C3B C2B C1B 123.4(4)
C3B C2B H2B 118.3
C1B C2B H2B 118.3
C2B C1B C11B 120.3(4)
C2B C1B H1B 119.9
C11B C1B H1B 119.9
C12B C13B C15B 110.2(3)
C12B C13B C14B 108.6(3)
C15B C13B C14B 109.1(3)
C12B C13B C5B 97.3(3)
C15B C13B C5B 113.2(3)
C14B C13B C5B 117.6(3)
O2B C5B C6B 108.6(3)
O2B C5B C13B 105.2(3)
C6B C5B C13B 113.2(4)
O2B C5B H5B 109.9
C6B C5B H5B 109.9
C13B C5B H5B 109.9
O3B C6B C7B 122.9(5)
O3B C6B C5B 121.5(4)
C7B C6B C5B 115.5(4)
C6B C7B C8B 109.3(4)
C6B C7B H7B1 109.8
C8B C7B H7B1 109.8
C6B C7B H7B2 109.8
C8B C7B H7B2 109.8
H7B1 C7B H7B2 108.3
C14B C8B C7B 110.6(4)
C14B C8B H8B1 109.5
C7B C8B H8B1 109.5
C14B C8B H8B2 109.5
C7B C8B H8B2 109.5
H8B1 C8B H8B2 108.1
O4B C14B C8B 106.1(4)
O4B C14B C13B 110.9(3)
C8B C14B C13B 112.5(4)
O4B C14B C9B 107.2(3)
C8B C14B C9B 114.1(4)
C13B C14B C9B 106.0(4)
N1B C16B C15B 110.9(4)
N1B C16B H16E 109.5
C15B C16B H16E 109.5
N1B C16B H16F 109.5
C15B C16B H16F 109.5
H16E C16B H16F 108
C16B C15B C13B 111.0(4)
C16B C15B H15E 109.4
C13B C15B H15E 109.4
C16B C15B H15F 109.4
C13B C15B H15F 109.4
H15E C15B H15F 108
C20B C18B C17B 115.5(14)
C20B C18B C19B 57.9(7)
C17B C18B C19B 118.2(9)
C20B C18B H18B 117.3
C17B C18B H18B 117.3
C19B C18B H18B 117.3
C18C C20C C19C 59.8(5)
C18C C20C H20C 117.8
C19C C20C H20C 117.8
C18C C20C H20D 117.8
C19C C20C H20D 117.8
H20C C20C H20D 114.9
C18C C19C C20C 60.0(5)
C18C C19C H19E 117.8
C20C C19C H19E 117.8
C18C C19C H19F 117.8
C20C C19C H19F 117.8
H19E C19C H19F 114.9
C19B C20B C18B 62.6(8)
C19B C20B H20E 117.5
C18B C20B H20E 117.5
C19B C20B H20F 117.5
C18B C20B H20F 117.5
H20E C20B H20F 114.6
C2S C1S H1S1 109.5
C2S C1S H1S2 109.5
H1S1 C1S H1S2 109.5
C2S C1S H1S3 109.5
H1S1 C1S H1S3 109.5
H1S2 C1S H1S3 109.5
C1S C2S O2S 110.4(9)
C1S C2S H2S1 109.6
O2S C2S H2S1 109.6
C1S C2S H2S2 109.6
O2S C2S H2S2 109.6
H2S1 C2S H2S2 108.1
C3S C4S H4S1 109.5
C3S C4S H4S2 109.5
H4S1 C4S H4S2 109.5
C3S C4S H4S3 109.5
H4S1 C4S H4S3 109.5
H4S2 C4S H4S3 109.5
C20' C18' C17B 113(2)
C20' C18' C19B 55.2(14)
C17B C18' C19B 103.3(15)
C20' C18' H18' 122.1
C17B C18' H18' 122.1
C19B C18' H18' 122.1
C19B C20' C18' 65.5(16)
C19B C20' H20G 117.2
C18' C20' H20G 117.2
C19B C20' H20H 117.2
C18' C20' H20H 117.2
H20G C20' H20H 114.2

loop_
_geom_bond_atom_site_label_1
_geom_bond_atom_site_label_2
_geom_bond_distance
C19B C20B 1.427(15)
C19B C20' 1.46(3)
C19B C18B 1.496(12)
C19B C18' 1.62(3)
C19B H19A 0.97
C19B H19B 0.97
C19B H19' 0.97
C19B H19" 0.97
O1A C3A 1.373(5)
O1A H1OA 0.82
O2A C4A 1.387(5)
O2A C5A 1.461(5)
O4A C14A 1.439(5)
O4A H4OA 0.82
O3A C6A 1.217(5)
O1C C3C 1.380(6)
O1C H1OC 0.82
O2C C4C 1.400(5)
O2C C5C 1.465(6)
O3C C6C 1.215(6)
O4C C14C 1.443(5)
O4C H4OC 0.82
O1B C3B 1.359(5)
O1B H1OB 0.82
O2B C4B 1.391(5)
O2B C5B 1.467(4)
O4B C14B 1.446(5)
O4B H4OB 0.82
C13A C12A 1.503(5)
C13A C15A 1.536(5)
C13A C14A 1.539(5)
C13A C5A 1.549(5)
N1A C16A 1.457(5)
N1A C17A 1.462(6)
N1A C9A 1.477(5)
O3B C6B 1.195(6)
C3B C4B 1.376(6)
C3B C2B 1.380(7)
C4B C12B 1.381(6)
O2S C3S 1.268(11)
O2S C2S 1.424(11)
C3A C4A 1.376(6)
C3A C2A 1.386(7)
C4A C12A 1.369(6)
C12A C11A 1.378(6)
C15A C16A 1.514(6)
C15A H15A 0.97
C15A H15B 0.97
C16A H16A 0.97
C16A H16B 0.97
C17A C18A 1.489(8)
C17A H17A 0.97
C17A H17B 0.97
C18A C20A 1.436(8)
C18A C19A 1.480(8)
C18A H18A 0.98
C20A C19A 1.454(8)
C20A H20A 0.97
C20A H20B 0.97
C5A C6A 1.522(6)
C5A H5A 0.98
C19A H19C 0.97
C19A H19D 0.97
C9A C14A 1.546(6)
C9A C10A 1.549(6)
C9A H9A 0.98
C10A C11A 1.504(6)
C10A H10A 0.97
C10A H10B 0.97
C11A C1A 1.392(6)
C1A C2A 1.376(7)
C1A H1A 0.93
C2A H2A 0.93
C14A C8A 1.508(5)
C8A C7A 1.529(6)
C8A H8A1 0.97
C8A H8A2 0.97
C7A C6A 1.484(7)
C7A H7A1 0.97
C7A H7A2 0.97
C3C C4C 1.357(6)
C3C C2C 1.396(7)
C4C C12C 1.362(6)
C12C C11C 1.373(6)
C12C C13C 1.494(6)
C11C C1C 1.400(7)
C11C C10C 1.494(7)
C10C C9C 1.534(7)
C10C H10C 0.97
C10C H10D 0.97
C9C N1C 1.482(6)
C9C C14C 1.532(7)
C9C H9C 0.98
N1C C17C 1.463(6)
N1C C16C 1.464(6)
C17C C18C 1.478(8)
C17C H17C 0.97
C17C H17D 0.97
C18C C19C 1.494(8)
C18C C20C 1.497(10)
C18C H18C 0.98
C5C C6C 1.536(7)
C5C C13C 1.546(6)
C5C H5C 0.98
C6C C7C 1.483(8)
C7C C8C 1.523(8)
C7C H7C1 0.97
C7C H7C2 0.97
C8C C14C 1.531(6)
C8C H8C1 0.97
C8C H8C2 0.97
C14C C13C 1.533(6)
C13C C15C 1.538(6)
C15C C16C 1.520(7)
C15C H15C 0.97
C15C H15D 0.97
C16C H16C 0.97
C16C H16D 0.97
C1C C2C 1.363(7)
C1C H1C 0.93
C2C H2C 0.93
O1S C3S 1.210(10)
C3S C4S 1.406(13)
C12B C11B 1.363(6)
C12B C13B 1.508(5)
C11B C1B 1.406(7)
C11B C10B 1.515(7)
C10B C9B 1.545(7)
C10B H10E 0.97
C10B H10F 0.97
C9B N1B 1.484(6)
C9B C14B 1.548(7)
C9B H9B 0.98
N1B C16B 1.473(6)
N1B C17B 1.483(7)
C17B C18B 1.460(13)
C17B C18' 1.61(3)
C17B H17E 0.97
C17B H17F 0.97
C2B C1B 1.391(7)
C2B H2B 0.93
C1B H1B 0.93
C13B C15B 1.526(6)
C13B C14B 1.528(5)
C13B C5B 1.553(6)
C5B C6B 1.527(6)
C5B H5B 0.98
C6B C7B 1.503(7)
C7B C8B 1.532(8)
C7B H7B1 0.97
C7B H7B2 0.97
C8B C14B 1.511(6)
C8B H8B1 0.97
C8B H8B2 0.97
C16B C15B 1.508(6)
C16B H16E 0.97
C16B H16F 0.97
C15B H15E 0.97
C15B H15F 0.97
C18B C20B 1.45(2)
C18B H18B 0.98
C20C C19C 1.502(11)
C20C H20C 0.97
C20C H20D 0.97
C19C H19E 0.97
C19C H19F 0.97
C20B H20E 0.97
C20B H20F 0.97
C1S C2S 1.419(14)
C1S H1S1 0.96
C1S H1S2 0.96
C1S H1S3 0.96
C2S H2S1 0.97
C2S H2S2 0.97
C4S H4S1 0.96
C4S H4S2 0.96
C4S H4S3 0.96
C18' C20' 1.53(5)
C18' H18' 0.98
C20' H20G 0.97
C20' H20H 0.97

loop_
_geom_hbond_atom_site_label_D
_geom_hbond_atom_site_label_H
_geom_hbond_atom_site_label_A
_geom_hbond_site_symmetry_A
_geom_hbond_distance_DH
_geom_hbond_distance_HA
_geom_hbond_distance_DA
_geom_hbond_angle_DHA
_geom_hbond_publ_flag
O1A H1OA O4A 2_567 0.82 1.90 2.710(5) 168 yes
O4A H4OA O2A 2_467 0.82 2.43 2.904(4) 118 yes
O1B H1OB O4B 2_557 0.82 1.92 2.728(5) 170 yes
O4B H4OB O2B 2_457 0.82 2.39 2.942(4) 126 yes
O1C H1OC O4C 3_656 0.82 1.88 2.672(6) 164 yes
O4C H4OC O2C 3_646 0.82 2.84 3.125(4) 103 yes
C8B H8B2 O1S . 0.97 2.54 3.395(10) 147 yes
C20B H20E O1B 1_455 0.97 2.66 3.589(15) 160 yes
C18C H18C O3C 3_646 0.98 2.63 3.501(7) 148 yes
C19A H19D Cg(A)C 3_556 0.97 2.84 3.772(7) 163 yes

loop_
_geom_torsion_atom_site_label_1
_geom_torsion_atom_site_label_2
_geom_torsion_atom_site_label_3
_geom_torsion_atom_site_label_4
_geom_torsion
_geom_torsion_publ_flag
O1B C3B C4B C12B -179.4(4) ?
C2B C3B C4B C12B 1.3(7) ?
O1B C3B C4B O2B 2.7(7) ?
C2B C3B C4B O2B -176.6(4) ?
C5B O2B C4B C3B 160.7(4) ?
C5B O2B C4B C12B -17.4(4) ?
O1A C3A C4A C12A -178.6(4) ?
C2A C3A C4A C12A 2.5(7) ?
O1A C3A C4A O2A 4.8(8) ?
C2A C3A C4A O2A -174.1(4) ?
C5A O2A C4A C12A -18.9(4) ?
C5A O2A C4A C3A 158.0(5) ?
C3A C4A C12A C11A -3.8(7) ?
O2A C4A C12A C11A 173.3(4) ?
C3A C4A C12A C13A 179.7(4) ?
O2A C4A C12A C13A -3.2(5) ?
C15A C13A C12A C4A -96.1(4) ?
C14A C13A C12A C4A 144.3(4) ?
C5A C13A C12A C4A 22.1(4) ?
C15A C13A C12A C11A 87.6(5) ?
C14A C13A C12A C11A -32.0(5) ?
C5A C13A C12A C11A -154.2(4) ?
C12A C13A C15A C16A -64.7(4) ?
C14A C13A C15A C16A 54.3(4) ?
C5A C13A C15A C16A -173.6(3) ?
C17A N1A C16A C15A -172.6(4) ?
C9A N1A C16A C15A 58.4(5) ?
C13A C15A C16A N1A -50.4(5) ?
C16A N1A C17A C18A 85.4(6) ?
C9A N1A C17A C18A -146.0(5) yes
N1A C17A C18A C20A 84.1(7) ?
N1A C17A C18A C19A 153.6(5) yes
C17A C18A C20A C19A 107.3(7) ?
C4A O2A C5A C6A -89.4(4) ?
C4A O2A C5A C13A 32.5(4) ?
C12A C13A C5A O2A -32.8(4) ?
C15A C13A C5A O2A 84.1(4) ?
C14A C13A C5A O2A -148.0(3) ?
C12A C13A C5A C6A 86.0(4) ?
C15A C13A C5A C6A -157.2(3) ?
C14A C13A C5A C6A -29.2(5) ?
C17A C18A C19A C20A -109.9(7) ?
C16A N1A C9A C14A -66.9(4) ?
C17A N1A C9A C14A 164.0(4) ?
C16A N1A C9A C10A 61.2(5) ?
C17A N1A C9A C10A -68.0(5) ?
N1A C9A C10A C11A -90.8(5) ?
C14A C9A C10A C11A 32.5(5) ?
C4A C12A C11A C1A 2.2(7) ?
C13A C12A C11A C1A 178.0(4) ?
C4A C12A C11A C10A -173.8(4) ?
C13A C12A C11A C10A 2.0(6) ?
C9A C10A C11A C12A -1.4(6) ?
C9A C10A C11A C1A -176.9(5) ?
C12A C11A C1A C2A 0.5(7) ?
C10A C11A C1A C2A 176.1(5) ?
C11A C1A C2A C3A -1.6(8) ?
O1A C3A C2A C1A -178.8(5) ?
C4A C3A C2A C1A 0.1(7) ?
C12A C13A C14A O4A 173.7(3) ?
C15A C13A C14A O4A 53.0(4) ?
C5A C13A C14A O4A -76.7(4) ?
C12A C13A C14A C8A -67.0(4) ?
C15A C13A C14A C8A 172.2(3) ?
C5A C13A C14A C8A 42.6(5) ?
C12A C13A C14A C9A 57.4(4) ?
C15A C13A C14A C9A -63.3(4) ?
C5A C13A C14A C9A 167.1(3) ?
N1A C9A C14A O4A -50.7(4) ?
C10A C9A C14A O4A -180.0(3) ?
N1A C9A C14A C8A -168.8(3) ?
C10A C9A C14A C8A 61.9(5) ?
N1A C9A C14A C13A 68.0(4) ?
C10A C9A C14A C13A -61.3(4) ?
O4A C14A C8A C7A 64.5(4) ?
C13A C14A C8A C7A -57.2(5) ?
C9A C14A C8A C7A -177.0(4) ?
C14A C8A C7A C6A 60.6(5) ?
C8A C7A C6A O3A 129.6(5) ?
C8A C7A C6A C5A -49.0(5) ?
O2A C5A C6A O3A -29.3(5) ?
C13A C5A C6A O3A -145.7(4) ?
O2A C5A C6A C7A 149.5(4) ?
C13A C5A C6A C7A 33.0(5) ?
O1C C3C C4C C12C 176.6(5) ?
C2C C3C C4C C12C -0.9(7) ?
O1C C3C C4C O2C -0.2(8) ?
C2C C3C C4C O2C -177.6(4) ?
C5C O2C C4C C3C 160.7(5) ?
C5C O2C C4C C12C -16.4(5) ?
C3C C4C C12C C11C -2.0(7) ?
O2C C4C C12C C11C 175.3(4) ?
C3C C4C C12C C13C 177.5(4) ?
O2C C4C C12C C13C -5.2(5) ?
C4C C12C C11C C1C 2.4(7) ?
C13C C12C C11C C1C -177.0(4) ?
C4C C12C C11C C10C -170.7(5) ?
C13C C12C C11C C10C 9.9(7) ?
C12C C11C C10C C9C -9.3(7) ?
C1C C11C C10C C9C 178.3(5) ?
C11C C10C C9C N1C -86.7(6) ?
C11C C10C C9C C14C 36.7(6) ?
C14C C9C N1C C17C 163.7(4) ?
C10C C9C N1C C17C -67.9(5) ?
C14C C9C N1C C16C -66.2(5) ?
C10C C9C N1C C16C 62.1(5) ?
C16C N1C C17C C18C 67.2(6) ?
C9C N1C C17C C18C -163.3(5) yes
N1C C17C C18C C19C -168.1(6) yes
N1C C17C C18C C20C -98.4(7) ?
C4C O2C C5C C6C -92.0(4) ?
C4C O2C C5C C13C 30.5(4) ?
O2C C5C C6C O3C -32.3(6) ?
C13C C5C C6C O3C -149.0(5) ?
O2C C5C C6C C7C 148.0(4) ?
C13C C5C C6C C7C 31.3(6) ?
O3C C6C C7C C8C 133.0(5) ?
C5C C6C C7C C8C -47.3(6) ?
C6C C7C C8C C14C 60.2(5) ?
C7C C8C C14C O4C 65.2(5) ?
C7C C8C C14C C9C -176.6(4) ?
C7C C8C C14C C13C -56.9(5) ?
N1C C9C C14C O4C -51.9(5) ?
C10C C9C C14C O4C 178.3(4) ?
N1C C9C C14C C8C -169.0(4) ?
C10C C9C C14C C8C 61.2(6) ?
N1C C9C C14C C13C 68.7(4) ?
C10C C9C C14C C13C -61.1(5) ?
C4C C12C C13C C14C 145.8(4) ?
C11C C12C C13C C14C -34.8(6) ?
C4C C12C C13C C15C -94.8(4) ?
C11C C12C C13C C15C 84.6(5) ?
C4C C12C C13C C5C 22.8(5) ?
C11C C12C C13C C5C -157.7(4) ?
O4C C14C C13C C12C 173.7(4) ?
C8C C14C C13C C12C -68.0(5) ?
C9C C14C C13C C12C 56.0(4) ?
O4C C14C C13C C15C 53.5(5) ?
C8C C14C C13C C15C 171.7(4) ?
C9C C14C C13C C15C -64.3(5) ?
O4C C14C C13C C5C -76.2(5) ?
C8C C14C C13C C5C 42.0(5) ?
C9C C14C C13C C5C 166.0(4) ?
O2C C5C C13C C12C -31.8(4) ?
C6C C5C C13C C12C 86.7(4) ?
O2C C5C C13C C14C -147.3(4) ?
C6C C5C C13C C14C -28.8(5) ?
O2C C5C C13C C15C 84.4(4) ?
C6C C5C C13C C15C -157.0(4) ?
C12C C13C C15C C16C -65.2(5) ?
C14C C13C C15C C16C 53.5(5) ?
C5C C13C C15C C16C -173.8(4) ?
C17C N1C C16C C15C -173.0(4) ?
C9C N1C C16C C15C 57.1(6) ?
C13C C15C C16C N1C -49.0(6) ?
C12C C11C C1C C2C -0.2(7) ?
C10C C11C C1C C2C 172.3(5) ?
C11C C1C C2C C3C -2.6(8) ?
C4C C3C C2C C1C 3.1(8) ?
O1C C3C C2C C1C -174.5(5) ?
C2S O2S C3S O1S -9.8(17) ?
C2S O2S C3S C4S -176.3(12) ?
C3B C4B C12B C11B -3.3(7) ?
O2B C4B C12B C11B 174.9(4) ?
C3B C4B C12B C13B 176.1(4) ?
O2B C4B C12B C13B -5.6(5) ?
C4B C12B C11B C1B 3.1(7) ?
C13B C12B C11B C1B -176.2(4) ?
C4B C12B C11B C10B -172.5(4) ?
C13B C12B C11B C10B 8.2(7) ?
C12B C11B C10B C9B -8.3(7) ?
C1B C11B C10B C9B 176.6(5) ?
C11B C10B C9B N1B -86.6(5) ?
C11B C10B C9B C14B 36.5(6) ?
C10B C9B N1B C16B 62.6(5) ?
C14B C9B N1B C16B -65.7(4) ?
C10B C9B N1B C17B -63.6(6) ?
C14B C9B N1B C17B 168.1(4) ?
C16B N1B C17B C18B 72.4(9) ?
C9B N1B C17B C18B -160.6(8) yes
C16B N1B C17B C18' 106.1(13) ?
C9B N1B C17B C18' -126.9(12) yes
O1B C3B C2B C1B -178.8(5) ?
C4B C3B C2B C1B 0.5(7) ?
C3B C2B C1B C11B -0.6(8) ?
C12B C11B C1B C2B -1.2(7) ?
C10B C11B C1B C2B 174.0(5) ?
C11B C12B C13B C15B 85.6(5) ?
C4B C12B C13B C15B -93.8(4) ?
C11B C12B C13B C14B -33.9(6) ?
C4B C12B C13B C14B 146.7(4) ?
C11B C12B C13B C5B -156.3(4) ?
C4B C12B C13B C5B 24.3(4) ?
C4B O2B C5B C6B -88.6(4) ?
C4B O2B C5B C13B 32.8(4) ?
C12B C13B C5B O2B -34.1(4) ?
C15B C13B C5B O2B 81.6(4) ?
C14B C13B C5B O2B -149.6(3) ?
C12B C13B C5B C6B 84.3(4) ?
C15B C13B C5B C6B -160.0(4) ?
C14B C13B C5B C6B -31.2(5) ?
O2B C5B C6B O3B -19.5(7) ?
C13B C5B C6B O3B -135.9(5) ?
O2B C5B C6B C7B 156.1(4) ?
C13B C5B C6B C7B 39.8(6) ?
O3B C6B C7B C8B 119.6(6) ?
C5B C6B C7B C8B -55.9(6) ?
C6B C7B C8B C14B 63.1(5) ?
C7B C8B C14B O4B 66.4(5) ?
C7B C8B C14B C13B -55.0(5) ?
C7B C8B C14B C9B -175.8(4) ?
C12B C13B C14B O4B 171.9(3) ?
C15B C13B C14B O4B 51.8(5) ?
C5B C13B C14B O4B -78.9(4) ?
C12B C13B C14B C8B -69.5(5) ?
C15B C13B C14B C8B 170.4(4) ?
C5B C13B C14B C8B 39.7(5) ?
C12B C13B C14B C9B 55.9(4) ?
C15B C13B C14B C9B -64.3(4) ?
C5B C13B C14B C9B 165.0(4) ?
N1B C9B C14B O4B -51.0(4) ?
C10B C9B C14B O4B -179.9(4) ?
N1B C9B C14B C8B -168.2(3) ?
C10B C9B C14B C8B 62.9(5) ?
N1B C9B C14B C13B 67.5(4) ?
C10B C9B C14B C13B -61.4(5) ?
C17B N1B C16B C15B -175.1(4) ?
C9B N1B C16B C15B 57.9(5) ?
N1B C16B C15B C13B -51.1(5) ?
C12B C13B C15B C16B -63.2(4) ?
C14B C13B C15B C16B 56.0(5) ?
C5B C13B C15B C16B -170.9(4) ?
N1B C17B C18B C20B 96.2(9) ?
C18' C17B C18B C20B 12(2) ?
N1B C17B C18B C19B 161.9(10) yes
C18' C17B C18B C19B 78(2) ?
C20' C19B C18B C20B -77.1(18) ?
C18' C19B C18B C20B 25(2) ?
C20B C19B C18B C17B -103.8(16) ?
C20' C19B C18B C17B 179(3) ?
C18' C19B C18B C17B -79(3) ?
C17C C18C C20C C19C -106.7(7) ?
C17C C18C C19C C20C 110.1(8) ?
C20' C19B C20B C18B 53.8(12) ?
C18' C19B C20B C18B -24(2) ?
C17B C18B C20B C19B 108.6(10) ?
C3S O2S C2S C1S 168.5(10) ?
C18B C17B C18' C20' 2.8(12) ?
N1B C17B C18' C20' -106.0(18) ?
C18B C17B C18' C19B -54.7(18) ?
N1B C17B C18' C19B -163.5(11) yes
C20B C19B C18' C20' 82(2) ?
C18B C19B C18' C20' -55(2) ?
C20B C19B C18' C17B -169(3) ?
C20' C19B C18' C17B 109(2) ?
C18B C19B C18' C17B 53.5(17) ?
C20B C19B C20' C18' -37.9(11) ?
C18B C19B C20' C18' 36.6(13) ?
C17B C18' C20' C19B -90.8(18) ?
